data_4303857
loop_
_publ_author_name
'Padmini Ramaswamy'
'Nayana N. Hegde'
'Ramanath Prabhu'
'V. M. Vidya'
'Ayan Datta'
'Srinivasan Natarajan'

_publ_section_title
;
Synthesis, Structure, and Transformation Studies in a Family of
Inorganic-Organic Hybrid Framework Structures Based on Indium
;
_journal_name_full 'Inorganic Chemistry'
_journal_page_first 11697
_journal_page_last 11711
_journal_paper_doi 10.1021/ic901744m
_journal_volume 48
_journal_year 2009
_chemical_formula_sum 'C4 H10 In N O10 S'
_chemical_formula_weight 379.01
_chemical_name_common indiumsulphateoxalate
_chemical_name_systematic
;
 ?
;
_space_group_IT_number 14
_symmetry_cell_setting monoclinic
_symmetry_space_group_name_Hall '-P 2ybc'
_symmetry_space_group_name_H-M 'P 1 21/c 1'
_atom_sites_solution_hydrogens geom
_atom_sites_solution_primary direct
_atom_sites_solution_secondary difmap
_audit_creation_method SHELXL-97
_cell_angle_alpha 90.00
_cell_angle_beta 100.302(3)
_cell_angle_gamma 90.00
_cell_formula_units_Z 4
_cell_length_a 6.4779(14)
_cell_length_b 11.067(2)
_cell_length_c 14.317(3)
_cell_measurement_reflns_used 2374
_cell_measurement_temperature 293(2)
_cell_measurement_theta_max 27.98
_cell_measurement_theta_min 2.34
_cell_volume 1009.9(4)
_computing_cell_refinement SMART
_computing_data_collection SMART(Bruker,2000)
_computing_data_reduction SAINT(Bruker,2000)
_computing_molecular_graphics Ortep3forWindows(Farrugia,1997)andCAMERON
_computing_publication_material PLATON(Spek,1990)
_computing_structure_refinement 'SHELXL-97 (Sheldrick, 1997)'
_computing_structure_solution SIR92(Altomareetal.,1993)
_diffrn_ambient_temperature 293(2)
_diffrn_measured_fraction_theta_full 0.970
_diffrn_measured_fraction_theta_max 0.970
_diffrn_measurement_device_type BrukerSMARTCCDareadetector
_diffrn_measurement_method \fand\wscans
_diffrn_radiation_monochromator graphite
_diffrn_radiation_source 'fine-focus sealed tube'
_diffrn_radiation_type MoK\a
_diffrn_radiation_wavelength 0.71073
_diffrn_reflns_av_R_equivalents 0.0281
_diffrn_reflns_av_sigmaI/netI 0.0286
_diffrn_reflns_limit_h_max 8
_diffrn_reflns_limit_h_min -8
_diffrn_reflns_limit_k_max 14
_diffrn_reflns_limit_k_min -14
_diffrn_reflns_limit_l_max 18
_diffrn_reflns_limit_l_min -17
_diffrn_reflns_number 8531
_diffrn_reflns_theta_full 28.01
_diffrn_reflns_theta_max 28.01
_diffrn_reflns_theta_min 2.34
_exptl_absorpt_coefficient_mu 2.598
_exptl_absorpt_correction_T_max 0.8191
_exptl_absorpt_correction_T_min 0.5744
_exptl_absorpt_correction_type multi-scan
_exptl_absorpt_process_details (SADABS;Sheldrick,1996)
_exptl_crystal_colour colorless
_exptl_crystal_density_diffrn 2.493
_exptl_crystal_density_method 'not measured'
_exptl_crystal_description rodlike
_exptl_crystal_F_000 744
_exptl_crystal_size_max 0.24
_exptl_crystal_size_mid 0.12
_exptl_crystal_size_min 0.08
_refine_diff_density_max 0.975
_refine_diff_density_min -0.948
_refine_diff_density_rms 0.127
_refine_ls_extinction_method none
_refine_ls_goodness_of_fit_ref 1.122
_refine_ls_hydrogen_treatment mixed
_refine_ls_matrix_type full
_refine_ls_number_parameters 170
_refine_ls_number_reflns 2374
_refine_ls_number_restraints 4
_refine_ls_restrained_S_all 1.122
_refine_ls_R_factor_all 0.0347
_refine_ls_R_factor_gt 0.0275
_refine_ls_shift/su_max 0.000
_refine_ls_shift/su_mean 0.000
_refine_ls_structure_factor_coef Fsqd
_refine_ls_weighting_details 'calc w=1/[\s^2^(Fo^2^)+(0.0349P)^2^+0.0534P] where P=(Fo^2^+2Fc^2^)/3'
_refine_ls_weighting_scheme calc
_refine_ls_wR_factor_gt 0.0634
_refine_ls_wR_factor_ref 0.0659
_reflns_number_gt 2084
_reflns_number_total 2374
_reflns_threshold_expression >2sigma(I)
_cod_data_source_file ic901744m_si_003_3.cif
_cod_data_source_block compoundVII
_cod_depositor_comments
;
The following automatic conversions were performed:
'_symmetry_cell_setting' value 'Monoclinic' changed to 'monoclinic'
according to '/home/saulius/struct/CIF-dictionaries/cif_core.dic'
dictionary named 'cif_core.dic' version 2.4.1 from
2010-06-29.

'_exptl_absorpt_correction_type' value 'Multi-scan' changed
to 'multi-scan' according to
'/home/saulius/struct/CIF-dictionaries/cif_core.dic' dictionary named
'cif_core.dic' version 2.4.1 from 2010-06-29.

Automatic conversion script
Id: cif_fix_enum 1527 2010-12-29 10:47:43Z saulius 
;
_cod_database_code 4303857

loop_
_symmetry_equiv_pos_as_xyz
'x, y, z'
'-x, y+1/2, -z+1/2'
'-x, -y, -z'
'x, -y-1/2, z-1/2'

loop_
_atom_site_label
_atom_site_type_symbol
_atom_site_fract_x
_atom_site_fract_y
_atom_site_fract_z
_atom_site_U_iso_or_equiv
_atom_site_adp_type
_atom_site_occupancy
_atom_site_symmetry_multiplicity
_atom_site_calc_flag
_atom_site_refinement_flags
_atom_site_disorder_assembly
_atom_site_disorder_group
H3A H 0.077(6) 0.381(4) 0.514(3) 0.062(15) Uiso 1 1 d D . .
H3B H 0.232(7) 0.476(3) 0.494(3) 0.088(19) Uiso 1 1 d D . .
In1 In 0.04966(3) 0.410044(18) 0.314027(15) 0.01399(8) Uani 1 1 d . . .
S1 S 0.56333(12) 0.36750(7) 0.34911(6) 0.01827(17) Uani 1 1 d . . .
O1 O -0.2865(4) 0.40370(19) 0.28588(17) 0.0243(5) Uani 1 1 d . . .
O2 O 0.3766(3) 0.4477(2) 0.31976(17) 0.0238(5) Uani 1 1 d . . .
O3 O 0.1596(4) 0.40589(19) 0.46938(16) 0.0218(5) Uani 1 1 d D . .
O4 O -0.0316(4) 0.72003(19) 0.13621(16) 0.0230(5) Uani 1 1 d . . .
O5 O 0.0161(4) 0.53090(19) 0.18691(15) 0.0214(5) Uani 1 1 d . . .
O6 O -0.0450(4) 0.79270(18) 0.31383(15) 0.0202(5) Uani 1 1 d . . .
O7 O 0.0049(4) 0.60192(17) 0.36395(16) 0.0204(5) Uani 1 1 d . . .
O8 O 0.6569(4) 0.3872(2) 0.44788(17) 0.0308(6) Uani 1 1 d . . .
O9 O 0.4984(4) 0.2420(2) 0.33146(17) 0.0257(5) Uani 1 1 d . . .
C1 C -0.0160(5) 0.6828(3) 0.3018(2) 0.0150(6) Uani 1 1 d . . .
C2 C -0.0090(5) 0.6406(3) 0.1999(2) 0.0175(6) Uani 1 1 d . . .
N1 N 0.4775(5) 0.1280(3) 0.5112(2) 0.0290(7) Uani 1 1 d . . .
H1A H 0.4949 0.1943 0.5481 0.035 Uiso 1 1 calc R . .
H1B H 0.4162 0.1507 0.4524 0.035 Uiso 1 1 calc R . .
C10 C 0.3396(6) 0.0415(4) 0.5493(3) 0.0370(9) Uani 1 1 d . . .
H10A H 0.2032 0.0782 0.5481 0.044 Uiso 1 1 calc R . .
H10B H 0.3992 0.0230 0.6148 0.044 Uiso 1 1 calc R . .
C11 C 0.6864(6) 0.0734(3) 0.5075(3) 0.0360(9) Uani 1 1 d . . .
H11A H 0.7591 0.0565 0.5714 0.043 Uiso 1 1 calc R . .
H11B H 0.7705 0.1301 0.4787 0.043 Uiso 1 1 calc R . .
O100 O 0.5185(6) 0.3042(3) 0.6413(2) 0.0458(8) Uani 1 1 d D . .
H101 H 0.544(9) 0.375(2) 0.625(4) 0.076(18) Uiso 1 1 d D . .
H102 H 0.506(11) 0.302(7) 0.6990(15) 0.14(3) Uiso 1 1 d D . .

loop_
_atom_site_aniso_label
_atom_site_aniso_U_11
_atom_site_aniso_U_22
_atom_site_aniso_U_33
_atom_site_aniso_U_23
_atom_site_aniso_U_13
_atom_site_aniso_U_12
In1 0.01823(13) 0.00772(12) 0.01661(14) -0.00020(8) 0.00471(9) 0.00008(8)
S1 0.0181(4) 0.0143(4) 0.0226(4) -0.0002(3) 0.0043(3) -0.0018(3)
O1 0.0210(12) 0.0245(13) 0.0283(14) 0.0044(10) 0.0072(10) -0.0018(9)
O2 0.0193(11) 0.0168(11) 0.0360(15) 0.0053(10) 0.0068(10) 0.0016(9)
O3 0.0300(13) 0.0193(12) 0.0162(12) -0.0008(9) 0.0047(10) -0.0020(10)
O4 0.0400(14) 0.0110(10) 0.0184(12) 0.0019(9) 0.0064(10) 0.0023(10)
O5 0.0353(13) 0.0087(11) 0.0210(13) -0.0003(8) 0.0072(10) 0.0021(9)
O6 0.0298(12) 0.0110(11) 0.0212(12) 0.0005(8) 0.0083(9) 0.0031(9)
O7 0.0347(13) 0.0095(10) 0.0177(12) 0.0000(8) 0.0065(10) 0.0016(9)
O8 0.0368(14) 0.0302(13) 0.0231(14) -0.0029(11) -0.0010(11) -0.0068(11)
O9 0.0334(13) 0.0134(11) 0.0299(14) -0.0015(9) 0.0048(11) -0.0047(10)
C1 0.0176(14) 0.0094(14) 0.0188(16) 0.0017(12) 0.0054(12) 0.0011(11)
C2 0.0184(15) 0.0119(15) 0.0221(18) -0.0007(12) 0.0034(13) -0.0012(12)
N1 0.0417(18) 0.0211(14) 0.0239(17) 0.0021(12) 0.0050(14) -0.0004(13)
C10 0.038(2) 0.034(2) 0.043(3) 0.0043(18) 0.0189(19) 0.0018(18)
C11 0.031(2) 0.031(2) 0.044(3) 0.0086(17) 0.0026(18) -0.0056(16)
O100 0.082(2) 0.0227(15) 0.0358(18) 0.0016(13) 0.0190(16) -0.0059(15)

loop_
_atom_type_symbol
_atom_type_description
_atom_type_scat_dispersion_real
_atom_type_scat_dispersion_imag
_atom_type_scat_source
C C 0.0033 0.0016 'International Tables Vol C Tables 4.2.6.8 and 6.1.1.4'
H H 0.0000 0.0000 'International Tables Vol C Tables 4.2.6.8 and 6.1.1.4'
N N 0.0061 0.0033 'International Tables Vol C Tables 4.2.6.8 and 6.1.1.4'
O O 0.0106 0.0060 'International Tables Vol C Tables 4.2.6.8 and 6.1.1.4'
S S 0.1246 0.1234 'International Tables Vol C Tables 4.2.6.8 and 6.1.1.4'
In In -0.7276 1.3100 'International Tables Vol C Tables 4.2.6.8 and 6.1.1.4'

loop_
_geom_angle_atom_site_label_1
_geom_angle_atom_site_label_2
_geom_angle_atom_site_label_3
_geom_angle
_geom_angle_site_symmetry_1
_geom_angle_site_symmetry_3
_geom_angle_publ_flag
O1 In1 O2 167.46(8) . . ?
O1 In1 O3 108.78(9) . . ?
O2 In1 O3 80.06(9) . . ?
O1 In1 O4 85.40(8) . 2_545 ?
O2 In1 O4 106.17(9) . 2_545 ?
O3 In1 O4 71.64(8) . 2_545 ?
O1 In1 O5 85.36(9) . . ?
O2 In1 O5 82.34(9) . . ?
O3 In1 O5 142.89(8) . . ?
O4 In1 O5 145.13(8) 2_545 . ?
O1 In1 O6 87.86(9) . 2_545 ?
O2 In1 O6 90.72(9) . 2_545 ?
O3 In1 O6 139.88(8) . 2_545 ?
O4 In1 O6 73.77(8) 2_545 2_545 ?
O5 In1 O6 72.35(8) . 2_545 ?
O1 In1 O7 84.68(8) . . ?
O2 In1 O7 89.28(9) . . ?
O3 In1 O7 74.91(8) . . ?
O4 In1 O7 139.71(9) 2_545 . ?
O5 In1 O7 72.44(8) . . ?
O6 In1 O7 144.46(8) 2_545 . ?
O8 S1 O9 111.64(14) . . ?
O8 S1 O1 110.22(15) . 1_655 ?
O9 S1 O1 110.38(14) . 1_655 ?
O8 S1 O2 111.06(14) . . ?
O9 S1 O2 108.76(14) . . ?
O1 S1 O2 104.55(13) 1_655 . ?
S1 O1 In1 130.02(14) 1_455 . ?
S1 O2 In1 129.63(14) . . ?
C2 O4 In1 115.7(2) . 2 ?
C2 O5 In1 117.25(19) . . ?
C1 O6 In1 115.65(19) . 2 ?
C1 O7 In1 116.57(19) . . ?
O6 C1 O7 126.8(3) . . ?
O6 C1 C2 117.2(3) . . ?
O7 C1 C2 116.0(3) . . ?
O5 C2 O4 125.1(3) . . ?
O5 C2 C1 117.7(3) . . ?
O4 C2 C1 117.1(3) . . ?
C10 N1 C11 111.3(3) . . ?
N1 C10 C11 111.4(3) . 3_656 ?
N1 C11 C10 110.3(3) . 3_656 ?

loop_
_geom_bond_atom_site_label_1
_geom_bond_atom_site_label_2
_geom_bond_distance
_geom_bond_site_symmetry_2
_geom_bond_publ_flag
In1 O1 2.144(2) . ?
In1 O2 2.145(2) . ?
In1 O3 2.211(2) . ?
In1 O4 2.230(2) 2_545 ?
In1 O5 2.238(2) . ?
In1 O6 2.240(2) 2_545 ?
In1 O7 2.276(2) . ?
S1 O8 1.452(3) . ?
S1 O9 1.460(2) . ?
S1 O1 1.497(2) 1_655 ?
S1 O2 1.498(2) . ?
O1 S1 1.497(2) 1_455 ?
O4 C2 1.257(4) . ?
O4 In1 2.230(2) 2 ?
O5 C2 1.243(4) . ?
O6 C1 1.248(4) . ?
O6 In1 2.240(2) 2 ?
O7 C1 1.252(4) . ?
C1 C2 1.540(4) . ?
N1 C10 1.478(5) . ?
N1 C11 1.491(5) . ?
C10 C11 1.502(6) 3_656 ?
C11 C10 1.502(6) 3_656 ?
